data_4124527
loop_
_publ_author_name
'Kwon, Hyuk Taek'
'Jeong, Hae-Kwon'
'Lee, Albert S.'
'An, He Seong'
'Lee, Jong Suk'

_publ_section_title
;
 Heteroepitaxially Grown Zeolitic Imidazolate Framework Membranes with
 Unprecedented Propylene/Propane Separation Performances.
;
_journal_issue 38
_journal_name_full 'Journal of the American Chemical Society'
_journal_page_first 12304
_journal_page_last 12311
_journal_paper_doi 10.1021/jacs.5b06730
_journal_volume 137
_journal_year 2015
_chemical_absolute_configuration ad
_chemical_formula_moiety '0.08(C96 H120 N48 Zn12)'
_chemical_formula_sum 'C14 H24 N6 O2 Zn'
_chemical_formula_weight 373.76
_space_group_crystal_system cubic
_space_group_IT_number 217
_space_group_name_Hall 'I -4 2 3'
_space_group_name_H-M_alt 'I -4 3 m'
_symmetry_space_group_name_Hall 'I -4 2 3'
_symmetry_space_group_name_H-M 'I -4 3 m'
_atom_sites_solution_hydrogens geom
_atom_sites_solution_primary direct
_audit_creation_date 2015-01-29
_audit_creation_method
;
Olex2 1.2
(compiled 2015.01.26 svn.r3150 for OlexSys, GUI svn.r4998)
;
_cell_angle_alpha 90
_cell_angle_beta 90
_cell_angle_gamma 90
_cell_formula_units_Z 12
_cell_length_a 16.8815(5)
_cell_length_b 16.8815(5)
_cell_length_c 16.8815(5)
_cell_measurement_reflns_used 9986
_cell_measurement_temperature 110
_cell_measurement_theta_max 28.45
_cell_measurement_theta_min 2.96
_cell_volume 4811.0(2)
_computing_cell_refinement 'SAINT v8.34A (Bruker, 2013)'
_computing_data_reduction 'SAINT v8.34A (Bruker, 2013)'
_computing_molecular_graphics 'Olex2 (Dolomanov et al., 2009)'
_computing_publication_material 'Olex2 (Dolomanov et al., 2009)'
_computing_structure_refinement 'ShelXL (Sheldrick, 2008)'
_computing_structure_solution 'ShelXT (Sheldrick, 2015)'
_diffrn_ambient_temperature 110.0
_diffrn_measured_fraction_theta_full 0.998
_diffrn_measured_fraction_theta_max 0.999
_diffrn_measurement_device_type 'Bruker APEX-II CCD'
_diffrn_measurement_method '\f and \w scans'
_diffrn_radiation_type MoK\a
_diffrn_radiation_wavelength 0.71073
_diffrn_reflns_av_R_equivalents 0.0445
_diffrn_reflns_av_unetI/netI 0.0221
_diffrn_reflns_laue_measured_fraction_full 0.998
_diffrn_reflns_laue_measured_fraction_max 0.999
_diffrn_reflns_limit_h_max 24
_diffrn_reflns_limit_h_min -24
_diffrn_reflns_limit_k_max 23
_diffrn_reflns_limit_k_min -24
_diffrn_reflns_limit_l_max 24
_diffrn_reflns_limit_l_min -23
_diffrn_reflns_number 39822
_diffrn_reflns_point_group_measured_fraction_full 0.997
_diffrn_reflns_point_group_measured_fraction_max 0.998
_diffrn_reflns_theta_full 26.000
_diffrn_reflns_theta_max 30.520
_diffrn_reflns_theta_min 1.706
_diffrn_standards_number 0
_exptl_absorpt_coefficient_mu 1.551
_exptl_absorpt_correction_T_max 0.7461
_exptl_absorpt_correction_T_min 0.5354
_exptl_absorpt_correction_type multi-scan
_exptl_absorpt_process_details
;
SADABS-2014/5 (Bruker,2014/5) was used for absorption correction.
wR2(int) was 0.1342 before and 0.0657 after correction.
The Ratio of minimum to maximum transmission is 0.7176.
The \l/2 correction factor is 0.00150.
;
_exptl_crystal_colour colourless
_exptl_crystal_colour_primary colourless
_exptl_crystal_density_diffrn 1.548
_exptl_crystal_description plate
_exptl_crystal_F_000 2352
_exptl_crystal_size_max 0.46
_exptl_crystal_size_mid 0.388
_exptl_crystal_size_min 0.16
_platon_squeeze_details
;
2 molecules of DMF (C3H7NO) per asymetric unit (24 per unit 
cell) were compensated for in the refinement.
TITL zif8_a.res in I-43m
CELL   16.8815   16.8815   16.8815     90.00     90.00     90.00
SPGR I-43m
C101 0.808 0.192 0.192 !       7.33 eA-3
C102 0.193 0.189 0.189 !       3.12 eA-3
C103 0.014 0.213 0.213 !       1.97 eA-3
C104 0.980 0.207 0.207 !       1.58 eA-3
C105 0.843 0.914 0.204 !       1.52 eA-3
C106 0.140 0.925 0.187 !       1.43 eA-3
C107 0.250 0.250 0.250 !       1.34 eA-3
C108 0.487 0.487 0.487 !       1.18 eA-3
C109 0.705 0.434 0.434 !       1.16 eA-3
C110 0.696 0.400 0.472 !       1.14 eA-3
C111 0.500 0.501 0.250 !       1.13 eA-3
C112 0.457 0.643 0.412 !       0.87 eA-3
C113 0.286 0.442 0.473 !       0.81 eA-3
C114 0.548 0.452 0.452 !       0.73 eA-3
C115 0.519 0.434 0.494 !       0.68 eA-3
C116 0.596 0.414 0.414 !       0.56 eA-3
C117 0.678 0.398 0.398 !       0.53 eA-3
C118 0.519 0.387 0.484 !       0.51 eA-3
;
_refine_diff_density_max 0.352
_refine_diff_density_min -0.250
_refine_diff_density_rms 0.039
_refine_ls_abs_structure_details
;
 Flack x determined using 588 quotients [(I+)-(I-)]/[(I+)+(I-)]
 (Parsons, Flack and Wagner, Acta Cryst. B69 (2013) 249-259).
;
_refine_ls_abs_structure_Flack 0.017(8)
_refine_ls_extinction_method none
_refine_ls_goodness_of_fit_ref 1.094
_refine_ls_hydrogen_treatment constr
_refine_ls_matrix_type full
_refine_ls_number_parameters 34
_refine_ls_number_reflns 1390
_refine_ls_number_restraints 0
_refine_ls_restrained_S_all 1.094
_refine_ls_R_factor_all 0.0244
_refine_ls_R_factor_gt 0.0219
_refine_ls_shift/su_max 0.000
_refine_ls_shift/su_mean 0.000
_refine_ls_structure_factor_coef Fsqd
_refine_ls_weighting_details 'w=1/[\s^2^(Fo^2^)+(0.0275P)^2^+1.0144P] where P=(Fo^2^+2Fc^2^)/3'
_refine_ls_weighting_scheme calc
_refine_ls_wR_factor_gt 0.0515
_refine_ls_wR_factor_ref 0.0529
_reflns_Friedel_coverage 0.829
_reflns_friedel_fraction_full 0.995
_reflns_friedel_fraction_max 0.997
_reflns_number_gt 1340
_reflns_number_total 1390
_reflns_threshold_expression 'I > 2\s(I)'
_cod_data_source_file ja5b06730_si_002.cif
_cod_data_source_block zif8_v_sq
_cod_depositor_comments 'Adding full bibliography for 4124527--4124528.cif.'
_cod_original_cell_volume 4811.0(4)
_cod_database_code 4124527
_shelx_space_group_comment
;
The symmetry employed for this shelxl refinement is uniquely defined
by the following loop, which should always be used as a source of
symmetry information in preference to the above space-group names.
They are only intended as comments.
;
_shelx_estimated_absorpt_t_max 0.789
_shelx_estimated_absorpt_t_min 0.536
_platon_squeeze_void_probe_radius 1.20
_olex2_refinement_description
;
1. Fixed Uiso
 At 1.2 times of:
  All C(H) groups
 At 1.5 times of:
  All C(H,H,H) groups
2. Others
 Fixed Sof: H2A(0.5) H2B(0.5) H2C(0.5)
3.a Aromatic/amide H refined with riding coordinates:
 C3(H3)
3.b Idealised Me refined as rotating group:
 C2(H2A,H2B,H2C)
;
_shelx_shelxl_version_number 2014/7
_olex2_submission_special_instructions 'No special instructions were received'

loop_
_space_group_symop_operation_xyz
'x, y, z'
'-x, -y, z'
'-x, y, -z'
'x, -y, -z'
'z, x, y'
'z, -x, -y'
'-z, -x, y'
'-z, x, -y'
'y, z, x'
'-y, z, -x'
'y, -z, -x'
'-y, -z, x'
'y, x, z'
'-y, -x, z'
'y, -x, -z'
'-y, x, -z'
'x, z, y'
'-x, z, -y'
'-x, -z, y'
'x, -z, -y'
'z, y, x'
'z, -y, -x'
'-z, y, -x'
'-z, -y, x'
'x+1/2, y+1/2, z+1/2'
'-x+1/2, -y+1/2, z+1/2'
'-x+1/2, y+1/2, -z+1/2'
'x+1/2, -y+1/2, -z+1/2'
'z+1/2, x+1/2, y+1/2'
'z+1/2, -x+1/2, -y+1/2'
'-z+1/2, -x+1/2, y+1/2'
'-z+1/2, x+1/2, -y+1/2'
'y+1/2, z+1/2, x+1/2'
'-y+1/2, z+1/2, -x+1/2'
'y+1/2, -z+1/2, -x+1/2'
'-y+1/2, -z+1/2, x+1/2'
'y+1/2, x+1/2, z+1/2'
'-y+1/2, -x+1/2, z+1/2'
'y+1/2, -x+1/2, -z+1/2'
'-y+1/2, x+1/2, -z+1/2'
'x+1/2, z+1/2, y+1/2'
'-x+1/2, z+1/2, -y+1/2'
'-x+1/2, -z+1/2, y+1/2'
'x+1/2, -z+1/2, -y+1/2'
'z+1/2, y+1/2, x+1/2'
'z+1/2, -y+1/2, -x+1/2'
'-z+1/2, y+1/2, -x+1/2'
'-z+1/2, -y+1/2, x+1/2'

loop_
_atom_site_label
_atom_site_type_symbol
_atom_site_fract_x
_atom_site_fract_y
_atom_site_fract_z
_atom_site_U_iso_or_equiv
_atom_site_adp_type
_atom_site_occupancy
_atom_site_site_symmetry_order
_atom_site_calc_flag
_atom_site_refinement_flags_posn
_atom_site_refinement_flags_adp
_atom_site_refinement_flags_occupancy
_atom_site_disorder_assembly
_atom_site_disorder_group
Zn1 Zn 0.5000 0.2500 1.0000 0.02904(11) Uani 1 4 d S T P . .
C1 C 0.5047(3) 0.12374(8) 0.87626(8) 0.0283(4) Uani 1 2 d S T P . .
N1 N 0.46463(8) 0.18265(9) 0.91080(9) 0.0316(3) Uani 1 1 d . . . . .
C2 C 0.58565(15) 0.09766(13) 0.90234(13) 0.0372(5) Uani 1 2 d S T P . .
H2A H 0.6221 0.0995 0.8572 0.056 Uiso 0.5 1 calc GR . . A -1
H2B H 0.5829 0.0434 0.9227 0.056 Uiso 0.5 1 calc GR . . A -1
H2C H 0.6049 0.1331 0.9441 0.056 Uiso 0.5 1 calc GR . . A -1
C3 C 0.39263(11) 0.18517(13) 0.87171(12) 0.0401(4) Uani 1 1 d . . . . .
H3 H 0.3504 0.2207 0.8828 0.048 Uiso 1 1 calc R . . . .

loop_
_atom_site_aniso_label
_atom_site_aniso_U_11
_atom_site_aniso_U_22
_atom_site_aniso_U_33
_atom_site_aniso_U_23
_atom_site_aniso_U_13
_atom_site_aniso_U_12
Zn1 0.02906(12) 0.02900(16) 0.02906(12) 0.000 0.000 0.000
C1 0.0243(11) 0.0303(5) 0.0303(5) 0.0004(6) -0.0015(9) 0.0015(9)
N1 0.0255(6) 0.0337(7) 0.0358(7) -0.0056(6) -0.0029(6) 0.0021(5)
C2 0.0261(11) 0.0428(8) 0.0428(8) -0.0073(11) -0.0065(7) 0.0065(7)
C3 0.0291(8) 0.0443(10) 0.0468(10) -0.0108(8) -0.0087(7) 0.0113(7)

loop_
_atom_type_symbol
_atom_type_description
_atom_type_scat_dispersion_real
_atom_type_scat_dispersion_imag
_atom_type_scat_source
C C 0.0033 0.0016 'International Tables Vol C Tables 4.2.6.8 and 6.1.1.4'
H H 0.0000 0.0000 'International Tables Vol C Tables 4.2.6.8 and 6.1.1.4'
N N 0.0061 0.0033 'International Tables Vol C Tables 4.2.6.8 and 6.1.1.4'
Zn Zn 0.2839 1.4301 'International Tables Vol C Tables 4.2.6.8 and 6.1.1.4'
O O 0.0106 0.0060 'International Tables Vol C Tables 4.2.6.8 and 6.1.1.4'

loop_
_geom_angle_atom_site_label_1
_geom_angle_atom_site_label_2
_geom_angle_atom_site_label_3
_geom_angle
_geom_angle_site_symmetry_1
_geom_angle_site_symmetry_3
N1 Zn1 N1 109.27(5) . 48_655
N1 Zn1 N1 109.27(5) . 46_456
N1 Zn1 N1 109.87(9) 48_655 46_456
N1 Zn1 N1 109.27(5) 48_655 3_657
N1 Zn1 N1 109.27(5) 3_657 46_456
N1 Zn1 N1 109.88(9) . 3_657
N1 C1 N1 113.2(3) 20_566 .
N1 C1 C2 123.41(16) 20_566 .
N1 C1 C2 123.41(16) . .
C1 N1 Zn1 127.35(17) . .
C1 N1 C3 105.0(2) . .
C3 N1 Zn1 127.61(12) . .
C1 C2 H2A 109.5 . .
C1 C2 H2B 109.5 . .
C1 C2 H2C 109.5 . .
H2A C2 H2B 109.5 . .
H2A C2 H2C 109.5 . .
H2B C2 H2C 109.5 . .
N1 C3 H3 125.8 . .
C3 C3 N1 108.39(10) 20_566 .
C3 C3 H3 125.8 20_566 .

loop_
_geom_bond_atom_site_label_1
_geom_bond_atom_site_label_2
_geom_bond_distance
_geom_bond_site_symmetry_2
Zn1 N1 1.9791(15) .
Zn1 N1 1.9791(15) 46_456
Zn1 N1 1.9791(15) 48_655
Zn1 N1 1.9791(15) 3_657
C1 N1 1.337(3) 20_566
C1 N1 1.337(3) .
C1 C2 1.502(5) .
N1 C3 1.384(2) .
C2 H2A 0.9800 .
C2 H2B 0.9800 .
C2 H2C 0.9800 .
C3 C3 1.358(4) 20_566
C3 H3 0.9500 .

loop_
_geom_torsion_atom_site_label_1
_geom_torsion_atom_site_label_2
_geom_torsion_atom_site_label_3
_geom_torsion_atom_site_label_4
_geom_torsion
_geom_torsion_site_symmetry_1
_geom_torsion_site_symmetry_4
Zn1 N1 C3 C3 -179.43(10) . 20_566
C1 N1 C3 C3 -0.61(18) . 20_566
N1 C1 N1 Zn1 179.87(8) 20_566 .
N1 C1 N1 C3 1.0(3) 20_566 .
C2 C1 N1 Zn1 1.3(4) . .
C2 C1 N1 C3 -177.5(2) . .

loop_
_platon_squeeze_void_nr
_platon_squeeze_void_average_x
_platon_squeeze_void_average_y
_platon_squeeze_void_average_z
_platon_squeeze_void_volume
_platon_squeeze_void_count_electrons
_platon_squeeze_void_content
1 -0.012 -0.006 -0.004 2317 773 ' '
